data_1537806
loop_
_publ_author_name
'Bittner, J.'
'Fuchs, J.'
'Seppelt, K.'

_publ_section_title
;
 Die Kristallstruktur des (S F5)(-) - Anions
;
_journal_name_full 'Zeitschrift fuer Anorganische und Allgemeine Chemie'
_journal_page_first 182
_journal_page_last 190
_journal_volume 557
_journal_year 1988
_chemical_formula_sum 'Cs6 F24 H2 S4'
_chemical_name_systematic 'Cs6 (S F5)4 (H F2)2'
_space_group_IT_number 117
_symmetry_space_group_name_Hall 'P -4 -2ab'
_symmetry_space_group_name_H-M 'P -4 b 2'
_cell_angle_alpha 90
_cell_angle_beta 90
_cell_angle_gamma 90
_cell_formula_units_Z 1
_cell_length_a 10.317
_cell_length_b 10.317
_cell_length_c 6.276
_cell_volume 668.021
_citation_journal_id_ASTM ZAACAB
_cod_data_source_file Bittner_ZAACAB_1988_1978.cif
_cod_data_source_block H2Cs6F24S4
_cod_original_cell_volume 668.0206
_cod_original_formula_sum 'H2 Cs6 F24 S4'
_cod_database_code 1537806

loop_
_symmetry_equiv_pos_as_xyz
x,y,z
y,-x,-z
-x,-y,z
-y,x,-z
-x+1/2,y+1/2,z
y+1/2,x+1/2,-z
x+1/2,-y+1/2,z
-y+1/2,-x+1/2,-z

loop_
_atom_site_label
_atom_site_type_symbol
_atom_site_fract_x
_atom_site_fract_y
_atom_site_fract_z
_atom_site_occupancy
_atom_site_U_iso_or_equiv
F4 F-1 0.397 0.4787 0.4831 0.5 0.0
H1 H+1 0 0 0.5 1 0.0
F2 F-1 0.2204 0.4483 0.1991 1 0.0
Cs1 Cs+1 0 0 0 1 0.0
F1 F-1 0.0379 0.3125 0.1594 1 0.0
F3 F-1 0.2215 0.2785 0 1 0.0
S1 S+4 0.1145 0.3855 0 1 0.0
Cs2 Cs+1 0.3064 0.1936 0.5 1 0.0
